data_7021338
loop_
_publ_author_name
'Press, Konstantin'
'Venditto, Vincenzo'
'Goldberg, Israel'
'Kol, Moshe'

_publ_section_title
;
 Zirconium and hafnium Salalen complexes in isospecific polymerisation of
 propylene.
;
_journal_issue 25
_journal_name_full 'Dalton transactions (Cambridge, England : 2003)'
_journal_page_first 9096
_journal_page_last 9103
_journal_paper_doi 10.1039/c3dt00024a
_journal_volume 42
_journal_year 2013
_chemical_formula_moiety 'C33 H50 Cl2 Hf N2 O4'
_chemical_formula_sum 'C33 H50 Cl2 Hf N2 O4'
_chemical_formula_weight 788.14
_chemical_name_systematic
;
?
;
_space_group_IT_number 2
_symmetry_cell_setting triclinic
_symmetry_space_group_name_Hall '-P 1'
_symmetry_space_group_name_H-M 'P -1'
_atom_sites_solution_hydrogens geom
_atom_sites_solution_primary direct
_atom_sites_solution_secondary difmap
_audit_creation_method SHELXL-97
_cell_angle_alpha 114.1734(5)
_cell_angle_beta 105.5292(6)
_cell_angle_gamma 92.2735(11)
_cell_formula_units_Z 2
_cell_length_a 11.09040(10)
_cell_length_b 13.4696(2)
_cell_length_c 13.6674(2)
_cell_measurement_reflns_used 6201
_cell_measurement_temperature 110(2)
_cell_measurement_theta_max 27.98
_cell_measurement_theta_min 1.72
_cell_volume 1768.57(4)
_computing_cell_refinement Denzo
_computing_data_collection 'Collect, Nonius B.V.'
_computing_data_reduction 'Denzo & Scalepack'
_computing_structure_refinement 'SHELXL-97 (Sheldrick, 1997)'
_computing_structure_solution DIRDIF-96
_diffrn_ambient_temperature 110(2)
_diffrn_detector_area_resol_mean 12.8
_diffrn_measured_fraction_theta_full 0.980
_diffrn_measured_fraction_theta_max 0.980
_diffrn_measurement_device_type 'Nonius KappaCCD'
_diffrn_measurement_method '1 deg. \f and \w scans'
_diffrn_radiation_monochromator graphite
_diffrn_radiation_source 'fine-focus sealed tube'
_diffrn_radiation_type MoK\a
_diffrn_radiation_wavelength 0.71073
_diffrn_reflns_av_R_equivalents 0.0450
_diffrn_reflns_av_sigmaI/netI 0.0522
_diffrn_reflns_limit_h_max 14
_diffrn_reflns_limit_h_min 0
_diffrn_reflns_limit_k_max 17
_diffrn_reflns_limit_k_min -17
_diffrn_reflns_limit_l_max 16
_diffrn_reflns_limit_l_min -18
_diffrn_reflns_number 19631
_diffrn_reflns_theta_full 27.98
_diffrn_reflns_theta_max 27.98
_diffrn_reflns_theta_min 1.72
_diffrn_standards_number 0
_exptl_absorpt_coefficient_mu 3.137
_exptl_absorpt_correction_T_max 0.7444
_exptl_absorpt_correction_T_min 0.4530
_exptl_absorpt_correction_type multi-scan
_exptl_absorpt_process_details 'Blessing, 1995'
_exptl_crystal_colour colorless
_exptl_crystal_density_diffrn 1.480
_exptl_crystal_density_method 'not measured'
_exptl_crystal_description prism
_exptl_crystal_F_000 800
_exptl_crystal_size_max 0.30
_exptl_crystal_size_mid 0.15
_exptl_crystal_size_min 0.10
_refine_diff_density_max 2.945
_refine_diff_density_min -2.412
_refine_diff_density_rms 0.164
_refine_ls_extinction_method none
_refine_ls_goodness_of_fit_ref 1.036
_refine_ls_hydrogen_treatment constr
_refine_ls_matrix_type full
_refine_ls_number_parameters 394
_refine_ls_number_reflns 8349
_refine_ls_number_restraints 0
_refine_ls_restrained_S_all 1.036
_refine_ls_R_factor_all 0.0503
_refine_ls_R_factor_gt 0.0408
_refine_ls_shift/su_max 0.012
_refine_ls_shift/su_mean 0.003
_refine_ls_structure_factor_coef Fsqd
_refine_ls_weighting_details 'calc w=1/[\s^2^(Fo^2^)+(0.0577P)^2^+3.2771P] where P=(Fo^2^+2Fc^2^)/3'
_refine_ls_weighting_scheme calc
_refine_ls_wR_factor_gt 0.0965
_refine_ls_wR_factor_ref 0.1026
_reflns_number_gt 7322
_reflns_number_total 8349
_reflns_threshold_expression >2sigma(I)
_cod_data_source_file c3dt00024a.txt
_cod_data_source_block mk236
_cod_database_code 7021338

loop_
_symmetry_equiv_pos_as_xyz
'x, y, z'
'-x, -y, -z'

loop_
_atom_site_label
_atom_site_type_symbol
_atom_site_fract_x
_atom_site_fract_y
_atom_site_fract_z
_atom_site_U_iso_or_equiv
_atom_site_adp_type
_atom_site_occupancy
_atom_site_symmetry_multiplicity
_atom_site_calc_flag
_atom_site_refinement_flags
Hf1 Hf 0.160782(14) 0.120346(14) 0.767649(13) 0.01522(7) Uani 1 1 d .
O2 O 0.1181(3) 0.2251(2) 0.6986(2) 0.0161(6) Uani 1 1 d .
O3 O 0.0702(3) 0.1725(3) 0.8790(2) 0.0183(6) Uani 1 1 d .
O4 O 0.3327(3) 0.1798(3) 0.8687(2) 0.0183(6) Uani 1 1 d .
O5 O 0.2265(3) 0.0236(2) 0.6321(2) 0.0145(6) Uani 1 1 d .
N6 N 0.1293(3) -0.0598(3) 0.7636(3) 0.0158(7) Uani 1 1 d .
N7 N -0.0399(3) 0.0355(3) 0.6438(3) 0.0135(7) Uani 1 1 d .
C8 C 0.0042(4) 0.2316(4) 0.9533(4) 0.0187(9) Uani 1 1 d .
C9 C -0.1366(4) 0.1820(5) 0.9025(4) 0.0323(12) Uani 1 1 d .
H9A H -0.1698 0.1823 0.8286 0.048 Uiso 1 1 calc R
H9B H -0.1827 0.2258 0.9527 0.048 Uiso 1 1 calc R
H9C H -0.1478 0.1059 0.8936 0.048 Uiso 1 1 calc R
C10 C 0.0595(4) 0.2231(5) 1.0647(4) 0.0282(11) Uani 1 1 d .
H10A H 0.0473 0.1454 1.0508 0.042 Uiso 1 1 calc R
H10B H 0.0162 0.2649 1.1185 0.042 Uiso 1 1 calc R
H10C H 0.1505 0.2534 1.0960 0.042 Uiso 1 1 calc R
C11 C 0.0237(5) 0.3505(4) 0.9730(5) 0.0335(12) Uani 1 1 d .
H11A H -0.0214 0.3930 1.0249 0.050 Uiso 1 1 calc R
H11B H -0.0095 0.3548 0.9010 0.050 Uiso 1 1 calc R
H11C H 0.1146 0.3811 1.0058 0.050 Uiso 1 1 calc R
C12 C 0.4490(4) 0.2393(4) 0.9529(4) 0.0218(10) Uani 1 1 d .
C13 C 0.5228(4) 0.2964(4) 0.9056(4) 0.0285(11) Uani 1 1 d .
H13A H 0.5412 0.2408 0.8404 0.043 Uiso 1 1 calc R
H13B H 0.6026 0.3399 0.9639 0.043 Uiso 1 1 calc R
H13C H 0.4720 0.3454 0.8822 0.043 Uiso 1 1 calc R
C14 C 0.4193(4) 0.3239(5) 1.0542(4) 0.0325(12) Uani 1 1 d .
H14A H 0.3742 0.3766 1.0329 0.049 Uiso 1 1 calc R
H14B H 0.4987 0.3633 1.1153 0.049 Uiso 1 1 calc R
H14C H 0.3660 0.2863 1.0798 0.049 Uiso 1 1 calc R
C15 C 0.5230(5) 0.1579(5) 0.9841(4) 0.0322(12) Uani 1 1 d .
H15A H 0.4731 0.1203 1.0121 0.048 Uiso 1 1 calc R
H15B H 0.6037 0.1979 1.0430 0.048 Uiso 1 1 calc R
H15C H 0.5397 0.1034 0.9173 0.048 Uiso 1 1 calc R
C16 C 0.0138(4) 0.2655(3) 0.6690(3) 0.0133(8) Uani 1 1 d .
C17 C 0.0242(4) 0.3732(4) 0.6739(3) 0.0168(8) Uani 1 1 d .
C18 C -0.0880(4) 0.4132(4) 0.6495(4) 0.0199(9) Uani 1 1 d .
H18 H -0.0818 0.4859 0.6547 0.024 Uiso 1 1 calc R
C19 C -0.2103(4) 0.3538(4) 0.6175(4) 0.0180(8) Uani 1 1 d .
C20 C -0.2170(4) 0.2472(4) 0.6066(3) 0.0170(8) Uani 1 1 d .
H20 H -0.2983 0.2036 0.5815 0.020 Uiso 1 1 calc R
C21 C -0.1087(4) 0.2005(3) 0.6311(3) 0.0147(8) Uani 1 1 d .
C22 C -0.1274(4) 0.0866(3) 0.6138(3) 0.0143(8) Uani 1 1 d .
H22 H -0.2115 0.0463 0.5773 0.017 Uiso 1 1 calc R
C23 C -0.0759(4) -0.0807(3) 0.6189(4) 0.0183(9) Uani 1 1 d .
H23A H -0.0491 -0.1296 0.5543 0.022 Uiso 1 1 calc R
H23B H -0.1692 -0.0994 0.5986 0.022 Uiso 1 1 calc R
C24 C -0.0117(4) -0.0975(4) 0.7222(4) 0.0185(9) Uani 1 1 d .
H24A H -0.0478 -0.0560 0.7831 0.022 Uiso 1 1 calc R
H24B H -0.0296 -0.1768 0.7038 0.022 Uiso 1 1 calc R
C25 C 0.1885(4) -0.1452(4) 0.6894(4) 0.0172(8) Uani 1 1 d .
H25A H 0.1337 -0.1737 0.6101 0.021 Uiso 1 1 calc R
H25B H 0.1924 -0.2077 0.7100 0.021 Uiso 1 1 calc R
C26 C 0.3204(4) -0.1021(4) 0.6979(3) 0.0159(8) Uani 1 1 d .
C27 C 0.4273(4) -0.1437(4) 0.7338(4) 0.0180(8) Uani 1 1 d .
H27 H 0.4218 -0.1978 0.7610 0.022 Uiso 1 1 calc R
C28 C 0.5426(4) -0.1046(4) 0.7292(4) 0.0200(9) Uani 1 1 d .
C29 C 0.5533(4) -0.0286(4) 0.6880(3) 0.0189(9) Uani 1 1 d .
H29 H 0.6327 -0.0048 0.6836 0.023 Uiso 1 1 calc R
C30 C 0.4465(4) 0.0128(4) 0.6529(3) 0.0166(8) Uani 1 1 d .
C31 C 0.3280(4) -0.0201(3) 0.6594(3) 0.0134(8) Uani 1 1 d .
C32 C 0.1548(4) 0.4421(4) 0.7095(4) 0.0216(9) Uani 1 1 d .
C33 C 0.2297(4) 0.4659(4) 0.8322(4) 0.0306(11) Uani 1 1 d .
H33A H 0.1836 0.5081 0.8831 0.046 Uiso 1 1 calc R
H33B H 0.3139 0.5086 0.8538 0.046 Uiso 1 1 calc R
H33C H 0.2391 0.3959 0.8372 0.046 Uiso 1 1 calc R
C34 C 0.2283(4) 0.3794(4) 0.6291(5) 0.0289(11) Uani 1 1 d .
H34A H 0.2417 0.3099 0.6342 0.043 Uiso 1 1 calc R
H34B H 0.3107 0.4247 0.6503 0.043 Uiso 1 1 calc R
H34C H 0.1794 0.3634 0.5516 0.043 Uiso 1 1 calc R
C35 C 0.1441(5) 0.5534(4) 0.7055(5) 0.0311(11) Uani 1 1 d .
H35A H 0.0947 0.5410 0.6292 0.047 Uiso 1 1 calc R
H35B H 0.2292 0.5937 0.7255 0.047 Uiso 1 1 calc R
H35C H 0.1014 0.5967 0.7592 0.047 Uiso 1 1 calc R
C36 C -0.3263(4) 0.4089(4) 0.5948(4) 0.0232(9) Uani 1 1 d .
C37 C -0.4504(4) 0.3335(4) 0.5619(4) 0.0257(10) Uani 1 1 d .
H37A H -0.4548 0.3197 0.6260 0.038 Uiso 1 1 calc R
H37B H -0.4546 0.2634 0.4977 0.038 Uiso 1 1 calc R
H37C H -0.5219 0.3690 0.5407 0.038 Uiso 1 1 calc R
C38 C -0.3283(5) 0.4376(5) 0.4962(5) 0.0318(11) Uani 1 1 d .
H38A H -0.3298 0.3704 0.4298 0.048 Uiso 1 1 calc R
H38B H -0.2522 0.4910 0.5178 0.048 Uiso 1 1 calc R
H38C H -0.4041 0.4697 0.4782 0.048 Uiso 1 1 calc R
C39 C -0.3157(5) 0.5148(5) 0.6999(5) 0.0374(13) Uani 1 1 d .
H39A H -0.3894 0.5504 0.6851 0.056 Uiso 1 1 calc R
H39B H -0.2378 0.5650 0.7191 0.056 Uiso 1 1 calc R
H39C H -0.3132 0.4969 0.7630 0.056 Uiso 1 1 calc R
C40 C 0.1832(4) -0.0482(4) 0.8804(4) 0.0208(9) Uani 1 1 d .
H40A H 0.1610 -0.1185 0.8822 0.031 Uiso 1 1 calc R
H40B H 0.1483 0.0094 0.9312 0.031 Uiso 1 1 calc R
H40C H 0.2758 -0.0278 0.9050 0.031 Uiso 1 1 calc R
Cl41 Cl 0.45576(10) 0.11068(9) 0.60183(9) 0.0203(2) Uani 1 1 d .
Cl42 Cl 0.67835(11) -0.15618(11) 0.77513(11) 0.0322(3) Uani 1 1 d .

loop_
_atom_site_aniso_label
_atom_site_aniso_U_11
_atom_site_aniso_U_22
_atom_site_aniso_U_33
_atom_site_aniso_U_23
_atom_site_aniso_U_13
_atom_site_aniso_U_12
Hf1 0.01054(10) 0.01753(11) 0.01570(10) 0.00585(7) 0.00350(6) 0.00188(6)
O2 0.0112(13) 0.0161(15) 0.0221(15) 0.0100(12) 0.0045(11) 0.0007(11)
O3 0.0139(14) 0.0241(16) 0.0179(15) 0.0081(13) 0.0076(11) 0.0055(12)
O4 0.0106(13) 0.0246(17) 0.0151(14) 0.0067(13) 0.0004(11) 0.0008(11)
O5 0.0134(13) 0.0180(15) 0.0118(13) 0.0051(12) 0.0050(10) 0.0057(11)
N6 0.0110(16) 0.0188(18) 0.0162(17) 0.0076(15) 0.0026(12) 0.0016(13)
N7 0.0132(16) 0.0146(17) 0.0129(16) 0.0066(14) 0.0033(12) 0.0031(13)
C8 0.0146(19) 0.024(2) 0.018(2) 0.0073(18) 0.0089(15) 0.0051(16)
C9 0.015(2) 0.049(3) 0.030(3) 0.013(2) 0.0087(18) 0.006(2)
C10 0.020(2) 0.041(3) 0.024(2) 0.012(2) 0.0105(18) 0.008(2)
C11 0.040(3) 0.028(3) 0.036(3) 0.009(2) 0.024(2) 0.014(2)
C12 0.0109(19) 0.030(3) 0.015(2) 0.0019(18) 0.0026(15) -0.0008(17)
C13 0.018(2) 0.037(3) 0.022(2) 0.006(2) 0.0050(17) -0.0082(19)
C14 0.018(2) 0.039(3) 0.024(2) 0.000(2) 0.0074(18) -0.004(2)
C15 0.024(2) 0.040(3) 0.024(2) 0.010(2) 0.0007(19) 0.009(2)
C16 0.0136(18) 0.015(2) 0.0136(19) 0.0082(16) 0.0047(14) 0.0044(15)
C17 0.0162(19) 0.018(2) 0.018(2) 0.0089(17) 0.0068(15) 0.0027(16)
C18 0.021(2) 0.018(2) 0.024(2) 0.0107(18) 0.0103(17) 0.0078(17)
C19 0.018(2) 0.021(2) 0.018(2) 0.0097(18) 0.0066(15) 0.0067(16)
C20 0.0156(19) 0.018(2) 0.0147(19) 0.0053(17) 0.0041(15) 0.0012(16)
C21 0.0126(18) 0.019(2) 0.0096(18) 0.0037(16) 0.0028(14) 0.0022(15)
C22 0.0131(18) 0.017(2) 0.0102(18) 0.0036(16) 0.0032(14) -0.0022(15)
C23 0.0094(18) 0.015(2) 0.026(2) 0.0070(18) 0.0008(15) -0.0002(15)
C24 0.0074(18) 0.015(2) 0.032(2) 0.0101(18) 0.0050(16) 0.0012(15)
C25 0.0149(19) 0.021(2) 0.018(2) 0.0084(17) 0.0079(15) 0.0031(16)
C26 0.0129(18) 0.020(2) 0.0140(19) 0.0065(17) 0.0052(14) 0.0030(15)
C27 0.019(2) 0.019(2) 0.018(2) 0.0084(17) 0.0080(16) 0.0046(16)
C28 0.0130(19) 0.029(2) 0.021(2) 0.0110(19) 0.0084(16) 0.0087(17)
C29 0.0109(18) 0.026(2) 0.016(2) 0.0051(18) 0.0043(15) 0.0044(16)
C30 0.019(2) 0.019(2) 0.0134(19) 0.0069(17) 0.0077(15) 0.0042(16)
C31 0.0129(18) 0.0128(19) 0.0110(18) 0.0021(15) 0.0036(14) -0.0005(14)
C32 0.016(2) 0.018(2) 0.032(2) 0.0112(19) 0.0093(17) 0.0029(16)
C33 0.021(2) 0.026(3) 0.036(3) 0.007(2) 0.0067(19) -0.0028(19)
C34 0.024(2) 0.026(3) 0.046(3) 0.018(2) 0.021(2) 0.0070(19)
C35 0.022(2) 0.019(2) 0.054(3) 0.014(2) 0.016(2) 0.0050(18)
C36 0.018(2) 0.023(2) 0.030(2) 0.011(2) 0.0105(18) 0.0077(17)
C37 0.018(2) 0.026(2) 0.034(3) 0.013(2) 0.0074(18) 0.0072(18)
C38 0.025(2) 0.040(3) 0.040(3) 0.024(3) 0.011(2) 0.012(2)
C39 0.029(3) 0.030(3) 0.044(3) 0.006(2) 0.010(2) 0.014(2)
C40 0.019(2) 0.031(3) 0.020(2) 0.0164(19) 0.0073(16) 0.0073(18)
Cl41 0.0201(5) 0.0208(5) 0.0236(5) 0.0112(4) 0.0100(4) 0.0025(4)
Cl42 0.0176(5) 0.0453(8) 0.0454(7) 0.0295(6) 0.0108(5) 0.0148(5)

loop_
_atom_type_symbol
_atom_type_description
_atom_type_scat_dispersion_real
_atom_type_scat_dispersion_imag
_atom_type_scat_source
C C 0.0033 0.0016 'International Tables Vol C Tables 4.2.6.8 and 6.1.1.4'
H H 0.0000 0.0000 'International Tables Vol C Tables 4.2.6.8 and 6.1.1.4'
Cl Cl 0.1484 0.1585 'International Tables Vol C Tables 4.2.6.8 and 6.1.1.4'
Hf Hf -0.5830 6.1852 'International Tables Vol C Tables 4.2.6.8 and 6.1.1.4'
N N 0.0061 0.0033 'International Tables Vol C Tables 4.2.6.8 and 6.1.1.4'
O O 0.0106 0.0060 'International Tables Vol C Tables 4.2.6.8 and 6.1.1.4'

loop_
_geom_angle_atom_site_label_1
_geom_angle_atom_site_label_2
_geom_angle_atom_site_label_3
_geom_angle
O4 Hf1 O3 98.72(12)
O4 Hf1 O2 104.95(12)
O3 Hf1 O2 98.36(12)
O4 Hf1 O5 91.63(11)
O3 Hf1 O5 164.64(12)
O2 Hf1 O5 89.81(11)
O4 Hf1 N7 175.37(12)
O3 Hf1 N7 83.33(12)
O2 Hf1 N7 78.77(12)
O5 Hf1 N7 85.57(11)
O4 Hf1 N6 101.63(12)
O3 Hf1 N6 88.41(12)
O2 Hf1 N6 151.16(12)
O5 Hf1 N6 78.36(12)
N7 Hf1 N6 74.21(12)
C16 O2 Hf1 134.5(3)
C8 O3 Hf1 166.5(3)
C12 O4 Hf1 169.9(3)
C31 O5 Hf1 115.5(2)
C40 N6 C25 108.0(3)
C40 N6 C24 110.1(3)
C25 N6 C24 109.0(3)
C40 N6 Hf1 108.4(3)
C25 N6 Hf1 115.3(3)
C24 N6 Hf1 106.0(2)
C22 N7 C23 118.4(3)
C22 N7 Hf1 124.6(3)
C23 N7 Hf1 115.6(2)
O3 C8 C11 108.4(4)
O3 C8 C9 109.8(4)
C11 C8 C9 110.6(4)
O3 C8 C10 107.9(3)
C11 C8 C10 110.2(4)
C9 C8 C10 109.8(4)
C8 C9 H9A 109.5
C8 C9 H9B 109.5
H9A C9 H9B 109.5
C8 C9 H9C 109.5
H9A C9 H9C 109.5
H9B C9 H9C 109.5
C8 C10 H10A 109.5
C8 C10 H10B 109.5
H10A C10 H10B 109.5
C8 C10 H10C 109.5
H10A C10 H10C 109.5
H10B C10 H10C 109.5
C8 C11 H11A 109.5
C8 C11 H11B 109.5
H11A C11 H11B 109.5
C8 C11 H11C 109.5
H11A C11 H11C 109.5
H11B C11 H11C 109.5
O4 C12 C14 108.1(3)
O4 C12 C13 108.5(4)
C14 C12 C13 110.5(4)
O4 C12 C15 108.3(4)
C14 C12 C15 110.8(4)
C13 C12 C15 110.5(4)
C12 C13 H13A 109.5
C12 C13 H13B 109.5
H13A C13 H13B 109.5
C12 C13 H13C 109.5
H13A C13 H13C 109.5
H13B C13 H13C 109.5
C12 C14 H14A 109.5
C12 C14 H14B 109.5
H14A C14 H14B 109.5
C12 C14 H14C 109.5
H14A C14 H14C 109.5
H14B C14 H14C 109.5
C12 C15 H15A 109.5
C12 C15 H15B 109.5
H15A C15 H15B 109.5
C12 C15 H15C 109.5
H15A C15 H15C 109.5
H15B C15 H15C 109.5
O2 C16 C17 120.0(4)
O2 C16 C21 120.2(4)
C17 C16 C21 119.7(3)
C18 C17 C16 117.1(4)
C18 C17 C32 122.4(4)
C16 C17 C32 120.4(4)
C17 C18 C19 124.7(4)
C17 C18 H18 117.7
C19 C18 H18 117.7
C20 C19 C18 116.5(4)
C20 C19 C36 124.3(4)
C18 C19 C36 119.2(4)
C19 C20 C21 122.7(4)
C19 C20 H20 118.7
C21 C20 H20 118.7
C20 C21 C16 119.1(4)
C20 C21 C22 117.8(4)
C16 C21 C22 123.1(3)
N7 C22 C21 125.6(4)
N7 C22 H22 117.2
C21 C22 H22 117.2
N7 C23 C24 108.9(3)
N7 C23 H23A 109.9
C24 C23 H23A 109.9
N7 C23 H23B 109.9
C24 C23 H23B 109.9
H23A C23 H23B 108.3
N6 C24 C23 112.1(4)
N6 C24 H24A 109.2
C23 C24 H24A 109.2
N6 C24 H24B 109.2
C23 C24 H24B 109.2
H24A C24 H24B 107.9
N6 C25 C26 113.5(3)
N6 C25 H25A 108.9
C26 C25 H25A 108.9
N6 C25 H25B 108.9
C26 C25 H25B 108.9
H25A C25 H25B 107.7
C27 C26 C31 121.2(4)
C27 C26 C25 123.4(4)
C31 C26 C25 115.4(4)
C26 C27 C28 118.6(4)
C26 C27 H27 120.7
C28 C27 H27 120.7
C29 C28 C27 122.2(4)
C29 C28 Cl42 118.8(3)
C27 C28 Cl42 118.9(4)
C28 C29 C30 118.8(4)
C28 C29 H29 120.6
C30 C29 H29 120.6
C29 C30 C31 121.8(4)
C29 C30 Cl41 120.5(3)
C31 C30 Cl41 117.7(3)
O5 C31 C30 122.4(4)
O5 C31 C26 120.3(3)
C30 C31 C26 117.3(4)
C17 C32 C35 111.8(4)
C17 C32 C34 109.5(4)
C35 C32 C34 107.9(4)
C17 C32 C33 110.0(4)
C35 C32 C33 107.6(4)
C34 C32 C33 110.1(4)
C32 C33 H33A 109.5
C32 C33 H33B 109.5
H33A C33 H33B 109.5
C32 C33 H33C 109.5
H33A C33 H33C 109.5
H33B C33 H33C 109.5
C32 C34 H34A 109.5
C32 C34 H34B 109.5
H34A C34 H34B 109.5
C32 C34 H34C 109.5
H34A C34 H34C 109.5
H34B C34 H34C 109.5
C32 C35 H35A 109.5
C32 C35 H35B 109.5
H35A C35 H35B 109.5
C32 C35 H35C 109.5
H35A C35 H35C 109.5
H35B C35 H35C 109.5
C37 C36 C39 109.3(4)
C37 C36 C19 112.3(4)
C39 C36 C19 109.5(4)
C37 C36 C38 108.0(4)
C39 C36 C38 109.3(4)
C19 C36 C38 108.5(4)
C36 C37 H37A 109.5
C36 C37 H37B 109.5
H37A C37 H37B 109.5
C36 C37 H37C 109.5
H37A C37 H37C 109.5
H37B C37 H37C 109.5
C36 C38 H38A 109.5
C36 C38 H38B 109.5
H38A C38 H38B 109.5
C36 C38 H38C 109.5
H38A C38 H38C 109.5
H38B C38 H38C 109.5
C36 C39 H39A 109.5
C36 C39 H39B 109.5
H39A C39 H39B 109.5
C36 C39 H39C 109.5
H39A C39 H39C 109.5
H39B C39 H39C 109.5
N6 C40 H40A 109.5
N6 C40 H40B 109.5
H40A C40 H40B 109.5
N6 C40 H40C 109.5
H40A C40 H40C 109.5
H40B C40 H40C 109.5

loop_
_geom_bond_atom_site_label_1
_geom_bond_atom_site_label_2
_geom_bond_distance
Hf1 O4 1.936(3)
Hf1 O3 1.954(3)
Hf1 O2 2.003(3)
Hf1 O5 2.117(3)
Hf1 N7 2.307(3)
Hf1 N6 2.414(4)
O2 C16 1.333(5)
O3 C8 1.408(5)
O4 C12 1.413(5)
O5 C31 1.327(5)
N6 C40 1.486(5)
N6 C25 1.498(5)
N6 C24 1.501(5)
N7 C22 1.286(5)
N7 C23 1.471(5)
C8 C11 1.508(7)
C8 C9 1.525(6)
C8 C10 1.535(6)
C9 H9A 0.9800
C9 H9B 0.9800
C9 H9C 0.9800
C10 H10A 0.9800
C10 H10B 0.9800
C10 H10C 0.9800
C11 H11A 0.9800
C11 H11B 0.9800
C11 H11C 0.9800
C12 C14 1.518(6)
C12 C13 1.523(7)
C12 C15 1.524(7)
C13 H13A 0.9800
C13 H13B 0.9800
C13 H13C 0.9800
C14 H14A 0.9800
C14 H14B 0.9800
C14 H14C 0.9800
C15 H15A 0.9800
C15 H15B 0.9800
C15 H15C 0.9800
C16 C17 1.423(6)
C16 C21 1.427(5)
C17 C18 1.389(6)
C17 C32 1.530(6)
C18 C19 1.408(6)
C18 H18 0.9500
C19 C20 1.378(6)
C19 C36 1.534(6)
C20 C21 1.402(6)
C20 H20 0.9500
C21 C22 1.451(6)
C22 H22 0.9500
C23 C24 1.513(6)
C23 H23A 0.9900
C23 H23B 0.9900
C24 H24A 0.9900
C24 H24B 0.9900
C25 C26 1.508(5)
C25 H25A 0.9900
C25 H25B 0.9900
C26 C27 1.389(6)
C26 C31 1.412(6)
C27 C28 1.390(6)
C27 H27 0.9500
C28 C29 1.371(7)
C28 Cl42 1.754(4)
C29 C30 1.383(6)
C29 H29 0.9500
C30 C31 1.408(6)
C30 Cl41 1.736(4)
C32 C35 1.532(7)
C32 C34 1.536(6)
C32 C33 1.548(7)
C33 H33A 0.9800
C33 H33B 0.9800
C33 H33C 0.9800
C34 H34A 0.9800
C34 H34B 0.9800
C34 H34C 0.9800
C35 H35A 0.9800
C35 H35B 0.9800
C35 H35C 0.9800
C36 C37 1.521(6)
C36 C39 1.527(7)
C36 C38 1.542(7)
C37 H37A 0.9800
C37 H37B 0.9800
C37 H37C 0.9800
C38 H38A 0.9800
C38 H38B 0.9800
C38 H38C 0.9800
C39 H39A 0.9800
C39 H39B 0.9800
C39 H39C 0.9800
C40 H40A 0.9800
C40 H40B 0.9800
C40 H40C 0.9800
